data_7001623
loop_
_publ_author_name
'Miller, Philip W.'
'Long, Nicholas J.'
'White, Andrew J. P.'

_publ_section_title
;
 Synthesis, characterisation and coordination chemistry of a new
 multidentate P2N4 ligand system
;
_journal_issue 27
_journal_name_full 'Dalton Transactions'
_journal_page_first 5284
_journal_page_last 5286
_journal_paper_doi 10.1039/b905749h
_journal_year 2009
_chemical_formula_moiety 'C34 H40 Cl2 N8 P2 Pt'
_chemical_formula_sum 'C34 H40 Cl2 N8 P2 Pt'
_chemical_formula_weight 888.67
_chemical_name_systematic
;
?
;
_space_group_IT_number 2
_symmetry_cell_setting triclinic
_symmetry_space_group_name_Hall '-P 1'
_symmetry_space_group_name_H-M 'P -1'
_atom_sites_solution_hydrogens geom
_atom_sites_solution_primary direct
_atom_sites_solution_secondary difmap
_audit_creation_method SHELXL-97
_cell_angle_alpha 82.7178(19)
_cell_angle_beta 88.0625(16)
_cell_angle_gamma 71.5368(19)
_cell_formula_units_Z 2
_cell_length_a 8.72951(16)
_cell_length_b 11.3275(3)
_cell_length_c 19.0652(4)
_cell_measurement_reflns_used 20551
_cell_measurement_temperature 173(2)
_cell_measurement_theta_max 71.2129
_cell_measurement_theta_min 2.3351
_cell_volume 1773.73(7)
_computing_cell_refinement 'CrysAlis RED, Oxford Diffraction Ltd'
_computing_data_collection 'CrysAlis CCD, Oxford Diffraction Ltd'
_computing_data_reduction 'CrysAlis RED, Oxford Diffraction Ltd'
_computing_molecular_graphics 'Bruker SHELXTL'
_computing_publication_material 'Bruker SHELXTL'
_computing_structure_refinement 'SHELXL-97 (Sheldrick, 1997)'
_computing_structure_solution 'SHELXS-97 (Sheldrick, 1990)'
_diffrn_ambient_temperature 173(2)
_diffrn_detector_area_resol_mean 8.2556
_diffrn_measured_fraction_theta_full 0.982
_diffrn_measured_fraction_theta_max 0.982
_diffrn_measurement_device_type 'OD Xcalibur PX Ultra'
_diffrn_measurement_method 'phi and omega scans'
_diffrn_radiation_monochromator graphite
_diffrn_radiation_source 'Enhance Ultra (Cu) X-ray Source'
_diffrn_radiation_type CuK\a
_diffrn_radiation_wavelength 1.54184
_diffrn_reflns_av_R_equivalents 0.0223
_diffrn_reflns_av_sigmaI/netI 0.0168
_diffrn_reflns_limit_h_max 10
_diffrn_reflns_limit_h_min -10
_diffrn_reflns_limit_k_max 13
_diffrn_reflns_limit_k_min -13
_diffrn_reflns_limit_l_max 23
_diffrn_reflns_limit_l_min -23
_diffrn_reflns_number 27156
_diffrn_reflns_theta_full 71.41
_diffrn_reflns_theta_max 71.41
_diffrn_reflns_theta_min 2.34
_diffrn_standards_number 0
_exptl_absorpt_coefficient_mu 9.935
_exptl_absorpt_correction_T_max 1.00000
_exptl_absorpt_correction_T_min 0.44283
_exptl_absorpt_correction_type multi-scan
_exptl_absorpt_process_details
;
CrysAlis RED, Oxford Diffraction Ltd.,
Version 1.171.32.5 (release 08-05-2007 CrysAlis171 .NET)
(compiled May 8 2007,13:10:02)
Empirical absorption correction using spherical harmonics,
implemented in SCALE3 ABSPACK scaling algorithm.
;
_exptl_crystal_colour Colourless
_exptl_crystal_density_diffrn 1.664
_exptl_crystal_density_method 'not measured'
_exptl_crystal_description needles
_exptl_crystal_F_000 884
_exptl_crystal_size_max 0.27
_exptl_crystal_size_mid 0.08
_exptl_crystal_size_min 0.05
_refine_diff_density_max 0.577
_refine_diff_density_min -0.544
_refine_diff_density_rms 0.074
_refine_ls_extinction_coef 0.00063(3)
_refine_ls_extinction_expression Fc^*^=kFc[1+0.001xFc^2^\l^3^/sin(2\q)]^-1/4^
_refine_ls_extinction_method SHELXL
_refine_ls_goodness_of_fit_ref 1.081
_refine_ls_hydrogen_treatment constr
_refine_ls_matrix_type full
_refine_ls_number_parameters 429
_refine_ls_number_reflns 6780
_refine_ls_number_restraints 0
_refine_ls_restrained_S_all 1.081
_refine_ls_R_factor_all 0.0212
_refine_ls_R_factor_gt 0.0191
_refine_ls_shift/su_max 0.002
_refine_ls_shift/su_mean 0.000
_refine_ls_structure_factor_coef Fsqd
_refine_ls_weighting_details 'calc w=1/[\s^2^(Fo^2^)+(0.0223P)^2^+2.2157P] where P=(Fo^2^+2Fc^2^)/3'
_refine_ls_weighting_scheme calc
_refine_ls_wR_factor_gt 0.0478
_refine_ls_wR_factor_ref 0.0482
_reflns_number_gt 6275
_reflns_number_total 6780
_reflns_threshold_expression >2sigma(I)
_cod_data_source_file b905749h.txt
_cod_data_source_block Compound_3
_cod_depositor_comments
;
The following automatic conversions were performed:
'_symmetry_cell_setting' value 'Triclinic' changed to 'triclinic'
according to '/home/saulius/struct/CIF-dictionaries/cif_core.dic'
dictionary named 'cif_core.dic' version 2.4.1 from 2010-06-29.

Automatic conversion script
Id: cif_fix_enum 1527 2010-12-29 10:47:43Z saulius 
;
_cod_original_sg_symbol_H-M P-1
_cod_database_code 7001623

loop_
_symmetry_equiv_pos_as_xyz
'x, y, z'
'-x, -y, -z'

loop_
_atom_site_label
_atom_site_type_symbol
_atom_site_fract_x
_atom_site_fract_y
_atom_site_fract_z
_atom_site_U_iso_or_equiv
_atom_site_adp_type
_atom_site_occupancy
_atom_site_symmetry_multiplicity
_atom_site_calc_flag
_atom_site_refinement_flags
_atom_site_disorder_assembly
_atom_site_disorder_group
Pt Pt 0.424968(13) 0.577046(10) 0.172400(6) 0.01805(5) Uani 1 1 d . . .
Cl1 Cl 0.68729(8) 0.59416(6) 0.17227(3) 0.02504(13) Uani 1 1 d . . .
Cl2 Cl 0.33315(8) 0.75003(6) 0.08408(3) 0.02664(14) Uani 1 1 d . . .
P1 P 0.18293(8) 0.55521(6) 0.18373(3) 0.01901(13) Uani 1 1 d . . .
P2 P 0.51187(8) 0.41463(6) 0.25438(3) 0.01827(13) Uani 1 1 d . . .
C1 C 0.1959(3) 0.4214(2) 0.24996(14) 0.0210(5) Uani 1 1 d . . .
C2 C 0.0609(4) 0.3827(3) 0.26827(16) 0.0297(6) Uani 1 1 d . . .
H2A H -0.0422 0.4297 0.2487 0.036 Uiso 1 1 calc R . .
C3 C 0.0795(4) 0.2750(3) 0.31541(17) 0.0328(7) Uani 1 1 d . . .
H3A H -0.0118 0.2492 0.3291 0.039 Uiso 1 1 calc R . .
C4 C 0.2313(4) 0.2048(3) 0.34265(16) 0.0299(6) Uani 1 1 d . . .
H4A H 0.2437 0.1296 0.3735 0.036 Uiso 1 1 calc R . .
C5 C 0.3642(3) 0.2434(2) 0.32535(14) 0.0230(5) Uani 1 1 d . . .
H5A H 0.4674 0.1955 0.3446 0.028 Uiso 1 1 calc R . .
C6 C 0.3463(3) 0.3533(2) 0.27945(13) 0.0205(5) Uani 1 1 d . . .
C11 C 0.0249(3) 0.6948(3) 0.21045(15) 0.0261(6) Uani 1 1 d . . .
H11A H -0.0045 0.7599 0.1690 0.031 Uiso 1 1 calc R . .
H11B H -0.0726 0.6711 0.2246 0.031 Uiso 1 1 calc R . .
N12 N 0.0718(3) 0.7482(2) 0.26784(14) 0.0323(6) Uani 1 1 d . . .
C13 C 0.0244(4) 0.7223(3) 0.33575(16) 0.0295(6) Uani 1 1 d . . .
N14 N -0.0555(3) 0.6374(3) 0.34803(14) 0.0373(6) Uani 1 1 d . . .
C15 C -0.1039(5) 0.6123(3) 0.41478(18) 0.0424(8) Uani 1 1 d . . .
H15A H -0.1619 0.5537 0.4236 0.051 Uiso 1 1 calc R . .
C16 C -0.0727(5) 0.6677(4) 0.47074(19) 0.0481(9) Uani 1 1 d . . .
H16A H -0.1078 0.6483 0.5172 0.058 Uiso 1 1 calc R . .
C17 C 0.0112(4) 0.7523(4) 0.45650(19) 0.0462(9) Uani 1 1 d . . .
H17A H 0.0361 0.7913 0.4939 0.055 Uiso 1 1 calc R . .
C18 C 0.0591(4) 0.7810(3) 0.38972(18) 0.0363(7) Uani 1 1 d . . .
H18A H 0.1155 0.8404 0.3802 0.044 Uiso 1 1 calc R . .
C19 C 0.1424(5) 0.8487(3) 0.2505(2) 0.0488(9) Uani 1 1 d . . .
H19A H 0.0637 0.9286 0.2598 0.073 Uiso 1 1 calc R . .
H19B H 0.1720 0.8534 0.2004 0.073 Uiso 1 1 calc R . .
H19C H 0.2391 0.8318 0.2797 0.073 Uiso 1 1 calc R . .
C21 C 0.0865(3) 0.5289(3) 0.10494(14) 0.0240(6) Uani 1 1 d . . .
H21A H -0.0075 0.5014 0.1205 0.029 Uiso 1 1 calc R . .
H21B H 0.0453 0.6097 0.0743 0.029 Uiso 1 1 calc R . .
N22 N 0.1902(3) 0.4376(2) 0.06341(13) 0.0276(5) Uani 1 1 d . . .
C23 C 0.1664(4) 0.3229(3) 0.06272(15) 0.0269(6) Uani 1 1 d . . .
N24 N 0.0742(3) 0.2895(2) 0.11390(15) 0.0349(6) Uani 1 1 d . . .
C25 C 0.0538(5) 0.1773(3) 0.1153(2) 0.0456(9) Uani 1 1 d . . .
H25A H -0.0111 0.1536 0.1519 0.055 Uiso 1 1 calc R . .
C26 C 0.1192(5) 0.0935(3) 0.0679(2) 0.0502(9) Uani 1 1 d . . .
H26A H 0.1005 0.0149 0.0712 0.060 Uiso 1 1 calc R . .
C27 C 0.2146(5) 0.1295(3) 0.0148(2) 0.0455(9) Uani 1 1 d . . .
H27A H 0.2628 0.0745 -0.0192 0.055 Uiso 1 1 calc R . .
C28 C 0.2394(4) 0.2436(3) 0.01115(17) 0.0352(7) Uani 1 1 d . . .
H28A H 0.3039 0.2688 -0.0251 0.042 Uiso 1 1 calc R . .
C29 C 0.2747(4) 0.4871(3) 0.00537(15) 0.0314(6) Uani 1 1 d . . .
H29A H 0.3755 0.4223 -0.0042 0.047 Uiso 1 1 calc R . .
H29B H 0.2993 0.5601 0.0185 0.047 Uiso 1 1 calc R . .
H29C H 0.2062 0.5121 -0.0371 0.047 Uiso 1 1 calc R . .
C31 C 0.6859(3) 0.2834(2) 0.22981(15) 0.0234(6) Uani 1 1 d . . .
H31A H 0.7696 0.3181 0.2081 0.028 Uiso 1 1 calc R . .
H31B H 0.7329 0.2281 0.2734 0.028 Uiso 1 1 calc R . .
N32 N 0.6466(3) 0.2091(2) 0.18154(12) 0.0264(5) Uani 1 1 d . . .
C33 C 0.6275(3) 0.0945(3) 0.20607(15) 0.0251(6) Uani 1 1 d . . .
N34 N 0.6829(3) 0.0447(2) 0.27148(13) 0.0274(5) Uani 1 1 d . . .
C35 C 0.6648(4) -0.0662(3) 0.29627(17) 0.0332(7) Uani 1 1 d . . .
H35A H 0.7018 -0.1011 0.3430 0.040 Uiso 1 1 calc R . .
C36 C 0.5969(5) -0.1324(3) 0.2591(2) 0.0440(8) Uani 1 1 d . . .
H36A H 0.5881 -0.2112 0.2790 0.053 Uiso 1 1 calc R . .
C37 C 0.5413(5) -0.0808(3) 0.1914(2) 0.0466(9) Uani 1 1 d . . .
H37A H 0.4939 -0.1245 0.1638 0.056 Uiso 1 1 calc R . .
C38 C 0.5550(4) 0.0340(3) 0.16391(18) 0.0366(7) Uani 1 1 d . . .
H38A H 0.5162 0.0711 0.1177 0.044 Uiso 1 1 calc R . .
C39 C 0.6090(4) 0.2643(3) 0.10888(16) 0.0352(7) Uani 1 1 d . . .
H39A H 0.6639 0.2027 0.0771 0.053 Uiso 1 1 calc R . .
H39B H 0.6456 0.3381 0.0993 0.053 Uiso 1 1 calc R . .
H39C H 0.4921 0.2894 0.1012 0.053 Uiso 1 1 calc R . .
C41 C 0.5880(3) 0.4603(3) 0.33486(14) 0.0244(6) Uani 1 1 d . . .
H41A H 0.7073 0.4247 0.3358 0.029 Uiso 1 1 calc R . .
H41B H 0.5610 0.5527 0.3289 0.029 Uiso 1 1 calc R . .
N42 N 0.5289(3) 0.4229(2) 0.40296(12) 0.0273(5) Uani 1 1 d . . .
C43 C 0.5918(4) 0.3008(3) 0.43477(14) 0.0263(6) Uani 1 1 d . . .
N44 N 0.7201(3) 0.2278(2) 0.40313(13) 0.0274(5) Uani 1 1 d . . .
C45 C 0.7793(4) 0.1072(3) 0.43048(17) 0.0355(7) Uani 1 1 d . . .
H45A H 0.8693 0.0549 0.4077 0.043 Uiso 1 1 calc R . .
C46 C 0.7189(5) 0.0544(3) 0.48896(19) 0.0466(9) Uani 1 1 d . . .
H46A H 0.7641 -0.0320 0.5060 0.056 Uiso 1 1 calc R . .
C47 C 0.5887(5) 0.1319(4) 0.52261(19) 0.0479(9) Uani 1 1 d . . .
H47A H 0.5445 0.0989 0.5638 0.058 Uiso 1 1 calc R . .
C48 C 0.5245(4) 0.2553(3) 0.49647(16) 0.0367(7) Uani 1 1 d . . .
H48A H 0.4364 0.3093 0.5193 0.044 Uiso 1 1 calc R . .
C49 C 0.3702(4) 0.5011(3) 0.42325(17) 0.0384(8) Uani 1 1 d . . .
H49A H 0.2880 0.4645 0.4114 0.058 Uiso 1 1 calc R . .
H49B H 0.3469 0.5856 0.3977 0.058 Uiso 1 1 calc R . .
H49C H 0.3690 0.5057 0.4743 0.058 Uiso 1 1 calc R . .

loop_
_atom_site_aniso_label
_atom_site_aniso_U_11
_atom_site_aniso_U_22
_atom_site_aniso_U_33
_atom_site_aniso_U_23
_atom_site_aniso_U_13
_atom_site_aniso_U_12
Pt 0.01902(7) 0.01828(6) 0.01798(6) -0.00115(4) -0.00045(4) -0.00782(4)
Cl1 0.0208(3) 0.0277(3) 0.0294(3) -0.0018(3) 0.0001(2) -0.0121(3)
Cl2 0.0319(4) 0.0227(3) 0.0244(3) 0.0040(2) -0.0034(3) -0.0095(3)
P1 0.0182(3) 0.0198(3) 0.0196(3) -0.0009(2) -0.0011(2) -0.0073(3)
P2 0.0186(3) 0.0182(3) 0.0188(3) -0.0008(2) -0.0014(2) -0.0074(2)
C1 0.0225(14) 0.0230(13) 0.0193(12) -0.0014(10) 0.0010(10) -0.0102(11)
C2 0.0238(15) 0.0336(15) 0.0335(15) 0.0028(12) -0.0006(12) -0.0140(12)
C3 0.0260(16) 0.0382(17) 0.0360(16) 0.0069(13) -0.0011(13) -0.0171(13)
C4 0.0345(17) 0.0279(15) 0.0282(15) 0.0068(12) -0.0009(12) -0.0148(13)
C5 0.0215(14) 0.0231(13) 0.0228(13) 0.0014(10) -0.0037(11) -0.0060(11)
C6 0.0228(14) 0.0237(13) 0.0170(12) -0.0022(10) -0.0007(10) -0.0103(11)
C11 0.0222(14) 0.0251(14) 0.0282(14) -0.0036(11) -0.0009(11) -0.0035(11)
N12 0.0342(14) 0.0338(13) 0.0342(14) -0.0117(11) 0.0056(11) -0.0159(11)
C13 0.0218(15) 0.0290(15) 0.0333(15) -0.0088(12) 0.0010(12) -0.0002(12)
N14 0.0407(16) 0.0350(14) 0.0333(14) -0.0059(11) 0.0003(12) -0.0071(12)
C15 0.048(2) 0.0406(18) 0.0365(18) -0.0019(14) 0.0004(15) -0.0122(16)
C16 0.052(2) 0.053(2) 0.0307(17) -0.0054(15) 0.0019(16) -0.0045(18)
C17 0.040(2) 0.050(2) 0.0421(19) -0.0172(16) -0.0091(15) 0.0006(16)
C18 0.0266(16) 0.0382(17) 0.0418(18) -0.0127(14) -0.0034(13) -0.0034(13)
C19 0.059(2) 0.046(2) 0.054(2) -0.0223(17) 0.0197(18) -0.0306(18)
C21 0.0226(14) 0.0261(13) 0.0240(13) -0.0010(11) -0.0052(11) -0.0088(11)
N22 0.0292(13) 0.0315(13) 0.0264(12) -0.0070(10) 0.0036(10) -0.0147(10)
C23 0.0244(15) 0.0285(14) 0.0267(14) -0.0026(11) -0.0032(11) -0.0064(12)
N24 0.0338(15) 0.0283(13) 0.0422(15) -0.0042(11) 0.0090(12) -0.0101(11)
C25 0.045(2) 0.0273(16) 0.063(2) -0.0015(15) 0.0132(18) -0.0126(15)
C26 0.051(2) 0.0267(17) 0.073(3) -0.0065(17) 0.0045(19) -0.0115(16)
C27 0.053(2) 0.0327(17) 0.049(2) -0.0145(15) 0.0013(17) -0.0061(16)
C28 0.0400(19) 0.0350(17) 0.0300(15) -0.0072(13) -0.0004(13) -0.0094(14)
C29 0.0369(18) 0.0389(17) 0.0231(14) -0.0041(12) 0.0010(12) -0.0186(14)
C31 0.0223(14) 0.0225(13) 0.0264(14) -0.0027(11) -0.0009(11) -0.0086(11)
N32 0.0368(14) 0.0221(11) 0.0221(11) -0.0041(9) -0.0009(10) -0.0113(10)
C33 0.0236(14) 0.0233(13) 0.0280(14) -0.0075(11) 0.0023(11) -0.0052(11)
N34 0.0310(13) 0.0216(11) 0.0278(12) -0.0019(9) -0.0016(10) -0.0060(10)
C35 0.0383(18) 0.0247(14) 0.0338(16) -0.0011(12) 0.0034(13) -0.0071(13)
C36 0.054(2) 0.0226(15) 0.057(2) -0.0020(14) -0.0019(18) -0.0166(15)
C37 0.054(2) 0.0357(18) 0.058(2) -0.0124(16) -0.0102(18) -0.0209(16)
C38 0.045(2) 0.0296(16) 0.0363(17) -0.0061(13) -0.0115(14) -0.0117(14)
C39 0.046(2) 0.0330(16) 0.0250(15) -0.0026(12) -0.0019(13) -0.0104(14)
C41 0.0276(15) 0.0240(13) 0.0234(13) -0.0035(11) -0.0045(11) -0.0099(11)
N42 0.0280(13) 0.0272(12) 0.0217(11) -0.0045(9) -0.0022(9) -0.0009(10)
C43 0.0291(15) 0.0306(15) 0.0196(13) -0.0023(11) -0.0043(11) -0.0097(12)
N44 0.0270(13) 0.0282(12) 0.0254(12) -0.0031(10) -0.0032(10) -0.0062(10)
C45 0.0375(18) 0.0306(16) 0.0326(16) -0.0015(13) -0.0027(13) -0.0032(13)
C46 0.062(2) 0.0325(17) 0.0394(19) 0.0062(14) -0.0034(17) -0.0098(16)
C47 0.058(2) 0.051(2) 0.0323(18) 0.0060(15) 0.0079(16) -0.0195(18)
C48 0.0355(18) 0.0441(18) 0.0268(15) -0.0004(13) 0.0056(13) -0.0095(14)
C49 0.0338(18) 0.0414(18) 0.0310(16) -0.0094(14) -0.0012(13) 0.0031(14)

loop_
_atom_type_symbol
_atom_type_description
_atom_type_scat_dispersion_real
_atom_type_scat_dispersion_imag
_atom_type_scat_source
C C 0.0181 0.0091 'International Tables Vol C Tables 4.2.6.8 and 6.1.1.4'
H H 0.0000 0.0000 'International Tables Vol C Tables 4.2.6.8 and 6.1.1.4'
N N 0.0311 0.0180 'International Tables Vol C Tables 4.2.6.8 and 6.1.1.4'
P P 0.2955 0.4335 'International Tables Vol C Tables 4.2.6.8 and 6.1.1.4'
Cl Cl 0.3639 0.7018 'International Tables Vol C Tables 4.2.6.8 and 6.1.1.4'
Pt Pt -4.5932 6.9264 'International Tables Vol C Tables 4.2.6.8 and 6.1.1.4'

loop_
_geom_angle_atom_site_label_1
_geom_angle_atom_site_label_2
_geom_angle_atom_site_label_3
_geom_angle
_geom_angle_site_symmetry_1
_geom_angle_site_symmetry_3
_geom_angle_publ_flag
P1 Pt P2 88.16(2) . . ?
P1 Pt Cl1 174.40(2) . . ?
P2 Pt Cl1 87.26(2) . . ?
P1 Pt Cl2 92.01(2) . . ?
P2 Pt Cl2 179.59(3) . . ?
Cl1 Pt Cl2 92.59(2) . . ?
C1 P1 C21 106.35(12) . . ?
C1 P1 C11 108.88(13) . . ?
C21 P1 C11 100.64(13) . . ?
C1 P1 Pt 108.03(9) . . ?
C21 P1 Pt 118.34(10) . . ?
C11 P1 Pt 114.02(10) . . ?
C6 P2 C31 108.03(12) . . ?
C6 P2 C41 109.39(12) . . ?
C31 P2 C41 103.13(13) . . ?
C6 P2 Pt 108.77(9) . . ?
C31 P2 Pt 116.04(9) . . ?
C41 P2 Pt 111.24(9) . . ?
C6 C1 C2 120.2(2) . . ?
C6 C1 P1 118.2(2) . . ?
C2 C1 P1 121.5(2) . . ?
C3 C2 C1 119.3(3) . . ?
C2 C3 C4 120.2(3) . . ?
C5 C4 C3 120.6(3) . . ?
C4 C5 C6 119.7(3) . . ?
C1 C6 C5 119.9(2) . . ?
C1 C6 P2 116.59(19) . . ?
C5 C6 P2 123.5(2) . . ?
N12 C11 P1 114.4(2) . . ?
C13 N12 C11 120.8(3) . . ?
C13 N12 C19 119.8(3) . . ?
C11 N12 C19 118.3(3) . . ?
N14 C13 N12 117.8(3) . . ?
N14 C13 C18 121.5(3) . . ?
N12 C13 C18 120.7(3) . . ?
C13 N14 C15 118.1(3) . . ?
N14 C15 C16 123.0(4) . . ?
C17 C16 C15 117.3(3) . . ?
C18 C17 C16 121.0(3) . . ?
C17 C18 C13 119.0(3) . . ?
N22 C21 P1 115.08(19) . . ?
C23 N22 C21 120.1(2) . . ?
C23 N22 C29 120.4(2) . . ?
C21 N22 C29 115.8(2) . . ?
N24 C23 N22 116.9(3) . . ?
N24 C23 C28 121.8(3) . . ?
N22 C23 C28 121.3(3) . . ?
C25 N24 C23 117.7(3) . . ?
N24 C25 C26 125.1(3) . . ?
C25 C26 C27 116.7(3) . . ?
C28 C27 C26 120.4(3) . . ?
C27 C28 C23 118.3(3) . . ?
N32 C31 P2 114.32(19) . . ?
C33 N32 C31 120.4(2) . . ?
C33 N32 C39 121.1(2) . . ?
C31 N32 C39 118.1(2) . . ?
N34 C33 N32 116.5(2) . . ?
N34 C33 C38 122.3(3) . . ?
N32 C33 C38 121.1(3) . . ?
C35 N34 C33 117.4(3) . . ?
N34 C35 C36 124.5(3) . . ?
C35 C36 C37 117.7(3) . . ?
C38 C37 C36 119.9(3) . . ?
C37 C38 C33 118.1(3) . . ?
N42 C41 P2 117.6(2) . . ?
C43 N42 C41 119.9(2) . . ?
C43 N42 C49 120.1(3) . . ?
C41 N42 C49 116.5(2) . . ?
N44 C43 N42 116.0(3) . . ?
N44 C43 C48 121.9(3) . . ?
N42 C43 C48 122.1(3) . . ?
C43 N44 C45 117.7(3) . . ?
N44 C45 C46 124.3(3) . . ?
C45 C46 C47 117.5(3) . . ?
C48 C47 C46 120.1(3) . . ?
C47 C48 C43 118.5(3) . . ?

loop_
_geom_bond_atom_site_label_1
_geom_bond_atom_site_label_2
_geom_bond_distance
_geom_bond_site_symmetry_2
_geom_bond_publ_flag
Pt P1 2.2043(7) . ?
Pt P2 2.2069(6) . ?
Pt Cl1 2.3584(6) . ?
Pt Cl2 2.3616(6) . ?
P1 C1 1.822(3) . ?
P1 C21 1.847(3) . ?
P1 C11 1.854(3) . ?
P2 C6 1.818(3) . ?
P2 C31 1.853(3) . ?
P2 C41 1.884(3) . ?
C1 C6 1.390(4) . ?
C1 C2 1.401(4) . ?
C2 C3 1.389(4) . ?
C3 C4 1.390(4) . ?
C4 C5 1.381(4) . ?
C5 C6 1.396(4) . ?
C11 N12 1.444(4) . ?
N12 C13 1.370(4) . ?
N12 C19 1.456(4) . ?
C13 N14 1.351(4) . ?
C13 C18 1.383(4) . ?
N14 C15 1.351(4) . ?
C15 C16 1.380(5) . ?
C16 C17 1.377(6) . ?
C17 C18 1.359(5) . ?
C21 N22 1.443(4) . ?
N22 C23 1.380(4) . ?
N22 C29 1.461(4) . ?
C23 N24 1.338(4) . ?
C23 C28 1.414(4) . ?
N24 C25 1.335(4) . ?
C25 C26 1.371(5) . ?
C26 C27 1.393(6) . ?
C27 C28 1.369(5) . ?
C31 N32 1.440(3) . ?
N32 C33 1.382(4) . ?
N32 C39 1.449(4) . ?
C33 N34 1.340(4) . ?
C33 C38 1.402(4) . ?
N34 C35 1.340(4) . ?
C35 C36 1.365(5) . ?
C36 C37 1.384(5) . ?
C37 C38 1.379(5) . ?
C41 N42 1.444(4) . ?
N42 C43 1.383(4) . ?
N42 C49 1.458(4) . ?
C43 N44 1.340(4) . ?
C43 C48 1.409(4) . ?
N44 C45 1.340(4) . ?
C45 C46 1.368(5) . ?
C46 C47 1.391(5) . ?
C47 C48 1.365(5) . ?
